data_7104252
loop_
_publ_author_name
'Boag, Neil M'
'Rao, K Mohan'

_publ_section_title
;
 Activation of metal-bound eta5-C5Me5 groups to Diels-Alder addition of
 3O2 and other dienophiles.
;
_journal_issue 12
_journal_name_full 'Chemical communications (Cambridge, England)'
_journal_page_first 1499
_journal_page_last 1501
_journal_paper_doi 10.1039/b818537a
_journal_volume 34
_journal_year 2009
_chemical_formula_moiety 'C28 H42 I O2 P Pt'
_chemical_formula_sum 'C28 H42 I O2 P Pt'
_chemical_formula_weight 763.58
_chemical_name_systematic
;
?
;
_space_group_IT_number 4
_symmetry_cell_setting monoclinic
_symmetry_space_group_name_Hall 'P 2yb'
_symmetry_space_group_name_H-M 'P 1 21 1'
_atom_sites_solution_hydrogens geom
_atom_sites_solution_primary direct
_atom_sites_solution_secondary difmap
_audit_creation_method SHELXL-97
_cell_angle_alpha 90.00
_cell_angle_beta 93.41(3)
_cell_angle_gamma 90.00
_cell_formula_units_Z 2
_cell_length_a 9.954(3)
_cell_length_b 11.961(4)
_cell_length_c 12.053(5)
_cell_measurement_reflns_used 15
_cell_measurement_temperature 203(2)
_cell_measurement_theta_max 9.70
_cell_measurement_theta_min 2.66
_cell_volume 1432.5(8)
_computing_cell_refinement 'SHELXTL Plus Release 3.4 (Nicolet, 1988)'
_computing_data_collection 'SHELXTL Plus Release 3.4 (Nicolet, 1988)'
_computing_data_reduction 'SHELXTL Plus Release 3.4 (Nicolet, 1988)'
_computing_molecular_graphics 'SHELXTL Version 5.03 (Siemens, 1994)'
_computing_publication_material SHELXL-97
_computing_structure_refinement 'SHELXL-97 (Sheldrick, 1997)'
_computing_structure_solution 'SHELXTL Plus Release 3.4 (Nicolet, 1988)'
_diffrn_ambient_temperature 203(2)
_diffrn_measured_fraction_theta_full 0.997
_diffrn_measured_fraction_theta_max 0.997
_diffrn_measurement_device_type 'Siemens R3m/V'
_diffrn_measurement_method 'profile data from \q/2\q scans'
_diffrn_radiation_monochromator graphite
_diffrn_radiation_source 'fine-focus sealed tube'
_diffrn_radiation_type MoK\a
_diffrn_radiation_wavelength 0.71073
_diffrn_reflns_av_R_equivalents 0.0480
_diffrn_reflns_av_sigmaI/netI 0.1024
_diffrn_reflns_limit_h_max 12
_diffrn_reflns_limit_h_min 0
_diffrn_reflns_limit_k_max 15
_diffrn_reflns_limit_k_min 0
_diffrn_reflns_limit_l_max 15
_diffrn_reflns_limit_l_min -15
_diffrn_reflns_number 3645
_diffrn_reflns_theta_full 27.56
_diffrn_reflns_theta_max 27.56
_diffrn_reflns_theta_min 2.40
_diffrn_standards_decay_% 4
_diffrn_standards_interval_count 100
_diffrn_standards_number 3
_exptl_absorpt_coefficient_mu 6.053
_exptl_absorpt_correction_T_max 1.00
_exptl_absorpt_correction_T_min 0.667
_exptl_absorpt_correction_type psi-scan
_exptl_absorpt_process_details
;
5 reflections having 2\q between 11.59 and 17.67 degrees giving 175
\y scans used for parameter estimation
;
_exptl_crystal_colour 'pale yellow'
_exptl_crystal_density_diffrn 1.770
_exptl_crystal_density_meas ?
_exptl_crystal_density_method .
_exptl_crystal_description needle
_exptl_crystal_F_000 744
_exptl_crystal_size_max 0.30
_exptl_crystal_size_mid 0.10
_exptl_crystal_size_min 0.05
_refine_diff_density_max 3.041
_refine_diff_density_min -1.902
_refine_diff_density_rms 0.235
_refine_ls_abs_structure_details 'Flack H D (1983), Acta Cryst. A39, 876-881'
_refine_ls_abs_structure_Flack -0.017(17)
_refine_ls_extinction_method none
_refine_ls_goodness_of_fit_ref 1.039
_refine_ls_hydrogen_treatment constr
_refine_ls_matrix_type full
_refine_ls_number_parameters 291
_refine_ls_number_reflns 3455
_refine_ls_number_restraints 19
_refine_ls_restrained_S_all 1.037
_refine_ls_R_factor_all 0.0963
_refine_ls_R_factor_gt 0.0634
_refine_ls_shift/su_max 0.000
_refine_ls_shift/su_mean 0.000
_refine_ls_structure_factor_coef Fsqd
_refine_ls_weighting_details 'calc w=1/[\s^2^(Fo^2^)+(0.0665P)^2^+0.4385P] where P=(Fo^2^+2Fc^2^)/3'
_refine_ls_weighting_scheme calc
_refine_ls_wR_factor_gt 0.1260
_refine_ls_wR_factor_ref 0.1419
_reflns_number_gt 2440
_reflns_number_total 3455
_reflns_threshold_expression >2sigma(I)
_cod_data_source_file b818537a.txt
_cod_data_source_block 2b
_cod_original_sg_symbol_H-M P2(1)
_cod_database_code 7104252

loop_
_symmetry_equiv_pos_as_xyz
'x, y, z'
'-x, y+1/2, -z'

loop_
_atom_site_label
_atom_site_type_symbol
_atom_site_fract_x
_atom_site_fract_y
_atom_site_fract_z
_atom_site_U_iso_or_equiv
_atom_site_adp_type
_atom_site_occupancy
_atom_site_symmetry_multiplicity
_atom_site_calc_flag
_atom_site_refinement_flags
_atom_site_disorder_assembly
_atom_site_disorder_group
Pt Pt 0.21661(8) -0.00036(6) 0.77316(6) 0.0335(2) Uani 1 1 d . . .
I I 0.24083(19) -0.15665(12) 0.61495(13) 0.0553(5) Uani 1 1 d . . .
C2 C 0.227(3) 0.0696(18) 0.9318(17) 0.044(6) Uani 1 1 d U . .
C21 C 0.184(2) 0.1850(18) 0.9643(18) 0.042(5) Uani 1 1 d . . .
H21A H 0.1780 0.1887 1.0442 0.062 Uiso 1 1 calc R . .
H21B H 0.0962 0.2017 0.9281 0.062 Uiso 1 1 calc R . .
H21C H 0.2489 0.2392 0.9413 0.062 Uiso 1 1 calc R . .
C3 C 0.362(2) 0.0317(18) 0.9631(18) 0.049(6) Uani 1 1 d . . .
C31 C 0.487(3) 0.092(2) 0.951(2) 0.069(8) Uani 1 1 d . . .
H31A H 0.5045 0.0977 0.8733 0.103 Uiso 1 1 calc R . .
H31B H 0.5605 0.0521 0.9905 0.103 Uiso 1 1 calc R . .
H31C H 0.4799 0.1663 0.9826 0.103 Uiso 1 1 calc R . .
C4 C 0.350(3) -0.0840(16) 0.9059(17) 0.042(5) Uani 1 1 d . . .
C41 C 0.471(3) -0.146(2) 0.873(2) 0.067(8) Uani 1 1 d U . .
H41A H 0.5302 -0.1607 0.9380 0.100 Uiso 1 1 calc R . .
H41B H 0.5180 -0.1023 0.8199 0.100 Uiso 1 1 calc R . .
H41C H 0.4432 -0.2169 0.8388 0.100 Uiso 1 1 calc R . .
C5 C 0.215(2) -0.1149(16) 0.9196(17) 0.029(5) Uani 1 1 d U . .
C51 C 0.168(3) -0.2364(17) 0.907(2) 0.053(7) Uani 1 1 d . . .
H51A H 0.1481 -0.2532 0.8295 0.080 Uiso 1 1 calc R . .
H51B H 0.0881 -0.2471 0.9481 0.080 Uiso 1 1 calc R . .
H51C H 0.2389 -0.2859 0.9370 0.080 Uiso 1 1 calc R . .
C6 C 0.156(2) -0.0269(16) 0.9847(18) 0.044(6) Uani 1 1 d . . .
C61 C 0.005(3) -0.0298(17) 0.995(2) 0.067(8) Uani 1 1 d . . .
H61A H -0.0402 -0.0195 0.9222 0.101 Uiso 1 1 calc R . .
H61B H -0.0206 0.0296 1.0442 0.101 Uiso 1 1 calc R . .
H61C H -0.0202 -0.1014 1.0251 0.101 Uiso 1 1 calc R . .
O1 O 0.3585(17) 0.007(3) 1.0860(11) 0.073(5) Uani 1 1 d . . .
O2 O 0.216(2) -0.0341(14) 1.0986(12) 0.065(6) Uani 1 1 d . . .
P P 0.1412(5) 0.1394(4) 0.6560(4) 0.0319(11) Uani 1 1 d . . .
C71 C 0.2023(12) 0.2807(8) 0.6950(10) 0.030(4) Uani 1 1 d G . .
C72 C 0.1225(10) 0.3755(10) 0.6806(11) 0.042(5) Uani 1 1 d G . .
H72 H 0.0326 0.3689 0.6529 0.051 Uiso 1 1 calc R . .
C73 C 0.1757(13) 0.4803(8) 0.7072(11) 0.047(6) Uani 1 1 d G . .
H73 H 0.1217 0.5444 0.6975 0.056 Uiso 1 1 calc R . .
C74 C 0.3087(14) 0.4901(8) 0.7481(11) 0.056(6) Uani 1 1 d G . .
H74 H 0.3447 0.5610 0.7661 0.067 Uiso 1 1 calc R . .
C75 C 0.3885(10) 0.3953(11) 0.7625(11) 0.044(6) Uani 1 1 d G . .
H75 H 0.4784 0.4019 0.7902 0.053 Uiso 1 1 calc R . .
C76 C 0.3353(12) 0.2905(9) 0.7359(11) 0.051(6) Uani 1 1 d G . .
H76 H 0.3892 0.2264 0.7456 0.061 Uiso 1 1 calc R . .
C81 C -0.0411(18) 0.1465(17) 0.6429(15) 0.032(4) Uani 1 1 d . . .
H81 H -0.0664 0.2060 0.5884 0.038 Uiso 1 1 calc R . .
C82 C -0.1027(19) 0.1770(19) 0.7535(15) 0.038(5) Uani 1 1 d . . .
H82A H -0.0683 0.2499 0.7791 0.045 Uiso 1 1 calc R . .
H82B H -0.0757 0.1212 0.8100 0.045 Uiso 1 1 calc R . .
C83 C -0.260(2) 0.181(2) 0.7388(19) 0.057(7) Uani 1 1 d . . .
H83A H -0.2969 0.1969 0.8107 0.068 Uiso 1 1 calc R . .
H83B H -0.2870 0.2424 0.6878 0.068 Uiso 1 1 calc R . .
C84 C -0.316(2) 0.073(2) 0.694(2) 0.065(8) Uani 1 1 d . . .
H84A H -0.4141 0.0788 0.6828 0.078 Uiso 1 1 calc R . .
H84B H -0.2952 0.0130 0.7473 0.078 Uiso 1 1 calc R . .
C85 C -0.2567(18) 0.0436(18) 0.5824(18) 0.043(5) Uani 1 1 d . . .
H85A H -0.2823 0.1011 0.5271 0.052 Uiso 1 1 calc R . .
H85B H -0.2934 -0.0281 0.5553 0.052 Uiso 1 1 calc R . .
C86 C -0.099(2) 0.0358(19) 0.597(2) 0.056(7) Uani 1 1 d . . .
H86A H -0.0733 -0.0253 0.6480 0.067 Uiso 1 1 calc R . .
H86B H -0.0623 0.0197 0.5249 0.067 Uiso 1 1 calc R . .
C91 C 0.1936(19) 0.1248(19) 0.5092(16) 0.038(5) Uani 1 1 d . . .
H91 H 0.1620 0.0511 0.4808 0.046 Uiso 1 1 calc R . .
C92 C 0.346(2) 0.128(2) 0.5050(16) 0.044(6) Uani 1 1 d . . .
H92A H 0.3791 0.2015 0.5292 0.053 Uiso 1 1 calc R . .
H92B H 0.3859 0.0716 0.5558 0.053 Uiso 1 1 calc R . .
C93 C 0.386(2) 0.105(3) 0.3888(19) 0.062(7) Uani 1 1 d . . .
H93A H 0.3518 0.0317 0.3641 0.074 Uiso 1 1 calc R . .
H93B H 0.4840 0.1045 0.3872 0.074 Uiso 1 1 calc R . .
C94 C 0.327(3) 0.195(3) 0.312(2) 0.070(8) Uani 1 1 d . . .
H94A H 0.3536 0.1816 0.2363 0.084 Uiso 1 1 calc R . .
H94B H 0.3634 0.2683 0.3361 0.084 Uiso 1 1 calc R . .
C95 C 0.173(3) 0.197(2) 0.3137(19) 0.063(7) Uani 1 1 d . . .
H95A H 0.1367 0.1257 0.2846 0.076 Uiso 1 1 calc R . .
H95B H 0.1368 0.2570 0.2656 0.076 Uiso 1 1 calc R . .
C96 C 0.129(2) 0.215(2) 0.4332(15) 0.051(6) Uani 1 1 d . . .
H96A H 0.1576 0.2890 0.4598 0.061 Uiso 1 1 calc R . .
H96B H 0.0310 0.2104 0.4340 0.061 Uiso 1 1 calc R . .

loop_
_atom_site_aniso_label
_atom_site_aniso_U_11
_atom_site_aniso_U_22
_atom_site_aniso_U_33
_atom_site_aniso_U_23
_atom_site_aniso_U_13
_atom_site_aniso_U_12
Pt 0.0401(4) 0.0258(3) 0.0345(3) -0.0011(5) 0.0020(3) 0.0036(6)
I 0.0743(12) 0.0363(8) 0.0548(9) -0.0138(7) 0.0003(8) 0.0055(9)
C2 0.063(15) 0.029(11) 0.039(11) 0.004(9) 0.001(10) 0.029(11)
C21 0.044(13) 0.034(11) 0.048(12) -0.011(10) 0.005(10) 0.010(10)
C3 0.048(13) 0.049(16) 0.047(12) -0.015(10) -0.017(10) -0.003(11)
C31 0.056(17) 0.059(16) 0.09(2) -0.016(15) -0.017(15) 0.024(14)
C4 0.066(17) 0.025(10) 0.035(11) 0.006(9) 0.003(11) 0.003(11)
C41 0.065(15) 0.045(12) 0.091(17) -0.009(13) 0.008(13) 0.045(13)
C5 0.032(10) 0.021(8) 0.034(9) 0.018(8) -0.010(8) -0.015(8)
C51 0.064(16) 0.024(10) 0.076(17) 0.006(11) 0.038(14) -0.004(11)
C6 0.057(14) 0.038(13) 0.037(11) 0.000(8) 0.010(11) 0.010(10)
C61 0.088(18) 0.030(12) 0.090(17) 0.026(11) 0.058(15) 0.025(11)
O1 0.082(11) 0.099(13) 0.036(7) -0.011(15) -0.013(7) 0.019(19)
O2 0.104(16) 0.062(12) 0.028(8) 0.009(7) 0.008(9) 0.002(10)
P 0.032(3) 0.031(3) 0.032(3) 0.001(2) 0.000(2) -0.004(2)
C71 0.034(11) 0.029(9) 0.026(9) -0.006(7) 0.003(8) -0.011(9)
C72 0.031(12) 0.037(11) 0.061(14) -0.011(10) 0.016(10) -0.009(10)
C73 0.073(16) 0.033(15) 0.035(10) 0.011(8) 0.009(11) 0.007(10)
C74 0.066(16) 0.061(15) 0.043(12) -0.013(13) 0.014(10) -0.014(17)
C75 0.035(12) 0.030(10) 0.068(15) -0.027(10) 0.004(11) -0.012(10)
C76 0.062(15) 0.063(15) 0.028(11) -0.005(10) -0.008(11) -0.009(13)
C81 0.025(10) 0.038(10) 0.032(9) 0.005(8) -0.003(8) -0.012(9)
C82 0.030(11) 0.046(11) 0.038(11) -0.018(9) 0.008(9) 0.000(10)
C83 0.061(17) 0.059(15) 0.050(14) -0.006(12) -0.002(12) 0.024(13)
C84 0.032(12) 0.09(2) 0.077(19) 0.020(16) 0.012(12) -0.002(13)
C85 0.017(9) 0.036(10) 0.077(15) -0.008(10) 0.011(10) -0.012(8)
C86 0.048(13) 0.058(16) 0.063(14) -0.013(11) 0.009(11) -0.002(11)
C91 0.024(10) 0.051(13) 0.039(11) -0.008(10) -0.008(9) -0.003(10)
C92 0.034(12) 0.065(15) 0.033(11) 0.007(10) -0.002(9) -0.009(12)
C93 0.037(13) 0.10(2) 0.050(14) -0.024(15) 0.004(11) -0.005(14)
C94 0.066(19) 0.09(2) 0.060(17) -0.008(15) 0.029(14) -0.015(17)
C95 0.08(2) 0.061(16) 0.045(13) -0.005(12) -0.018(13) 0.000(15)
C96 0.062(16) 0.064(15) 0.025(10) 0.008(10) -0.008(10) 0.003(13)

loop_
_atom_type_symbol
_atom_type_description
_atom_type_scat_dispersion_real
_atom_type_scat_dispersion_imag
_atom_type_scat_source
C C 0.0033 0.0016 'International Tables Vol C Tables 4.2.6.8 and 6.1.1.4'
H H 0.0000 0.0000 'International Tables Vol C Tables 4.2.6.8 and 6.1.1.4'
O O 0.0106 0.0060 'International Tables Vol C Tables 4.2.6.8 and 6.1.1.4'
P P 0.1023 0.0942 'International Tables Vol C Tables 4.2.6.8 and 6.1.1.4'
I I -0.4742 1.8119 'International Tables Vol C Tables 4.2.6.8 and 6.1.1.4'
Pt Pt -1.7033 8.3905 'International Tables Vol C Tables 4.2.6.8 and 6.1.1.4'

loop_
_geom_angle_atom_site_label_1
_geom_angle_atom_site_label_2
_geom_angle_atom_site_label_3
_geom_angle
_geom_angle_site_symmetry_1
_geom_angle_site_symmetry_3
_geom_angle_publ_flag
C2 Pt C5 61.5(9) . . ?
C2 Pt C4 62.1(8) . . ?
C5 Pt C4 36.5(8) . . ?
C2 Pt P 105.6(5) . . ?
C5 Pt P 156.8(6) . . ?
C4 Pt P 157.2(6) . . ?
C2 Pt I 158.0(5) . . ?
C5 Pt I 98.0(6) . . ?
C4 Pt I 97.0(5) . . ?
P Pt I 96.33(14) . . ?
C3 C2 C21 120(2) . . ?
C3 C2 C6 95.8(17) . . ?
C21 C2 C6 116.4(19) . . ?
C3 C2 Pt 96.1(14) . . ?
C21 C2 Pt 127.4(15) . . ?
C6 C2 Pt 94.7(14) . . ?
C2 C21 H21A 109.5 . . ?
C2 C21 H21B 109.5 . . ?
H21A C21 H21B 109.5 . . ?
C2 C21 H21C 109.5 . . ?
H21A C21 H21C 109.5 . . ?
H21B C21 H21C 109.5 . . ?
C31 C3 C2 127(2) . . ?
C31 C3 O1 105.3(18) . . ?
C2 C3 O1 103.9(19) . . ?
C31 C3 C4 117(2) . . ?
C2 C3 C4 96.6(17) . . ?
O1 C3 C4 104.7(18) . . ?
C3 C31 H31A 109.5 . . ?
C3 C31 H31B 109.5 . . ?
H31A C31 H31B 109.5 . . ?
C3 C31 H31C 109.5 . . ?
H31A C31 H31C 109.5 . . ?
H31B C31 H31C 109.5 . . ?
C5 C4 C41 134(2) . . ?
C5 C4 C3 103.5(19) . . ?
C41 C4 C3 121(2) . . ?
C5 C4 Pt 71.1(12) . . ?
C41 C4 Pt 118.9(15) . . ?
C3 C4 Pt 87.0(12) . . ?
C4 C41 H41A 109.5 . . ?
C4 C41 H41B 109.5 . . ?
H41A C41 H41B 109.5 . . ?
C4 C41 H41C 109.5 . . ?
H41A C41 H41C 109.5 . . ?
H41B C41 H41C 109.5 . . ?
C4 C5 C6 107.0(18) . . ?
C4 C5 C51 122(2) . . ?
C6 C5 C51 127(2) . . ?
C4 C5 Pt 72.4(11) . . ?
C6 C5 Pt 90.2(12) . . ?
C51 C5 Pt 121.5(16) . . ?
C5 C51 H51A 109.5 . . ?
C5 C51 H51B 109.5 . . ?
H51A C51 H51B 109.5 . . ?
C5 C51 H51C 109.5 . . ?
H51A C51 H51C 109.5 . . ?
H51B C51 H51C 109.5 . . ?
C5 C6 O2 107.9(17) . . ?
C5 C6 C2 96.3(17) . . ?
O2 C6 C2 105.5(17) . . ?
C5 C6 C61 118(2) . . ?
O2 C6 C61 106(2) . . ?
C2 C6 C61 122.7(18) . . ?
C6 C61 H61A 109.5 . . ?
C6 C61 H61B 109.5 . . ?
H61A C61 H61B 109.5 . . ?
C6 C61 H61C 109.5 . . ?
H61A C61 H61C 109.5 . . ?
H61B C61 H61C 109.5 . . ?
C3 O1 O2 103.8(13) . . ?
C6 O2 O1 102.5(15) . . ?
C81 P C71 107.0(8) . . ?
C81 P C91 104.7(8) . . ?
C71 P C91 102.6(8) . . ?
C81 P Pt 112.2(6) . . ?
C71 P Pt 114.9(4) . . ?
C91 P Pt 114.4(7) . . ?
C72 C71 C76 120.0 . . ?
C72 C71 P 122.5(7) . . ?
C76 C71 P 117.4(7) . . ?
C73 C72 C71 120.0 . . ?
C73 C72 H72 120.0 . . ?
C71 C72 H72 120.0 . . ?
C74 C73 C72 120.0 . . ?
C74 C73 H73 120.0 . . ?
C72 C73 H73 120.0 . . ?
C75 C74 C73 120.0 . . ?
C75 C74 H74 120.0 . . ?
C73 C74 H74 120.0 . . ?
C74 C75 C76 120.0 . . ?
C74 C75 H75 120.0 . . ?
C76 C75 H75 120.0 . . ?
C75 C76 C71 120.0 . . ?
C75 C76 H76 120.0 . . ?
C71 C76 H76 120.0 . . ?
C86 C81 C82 110.8(17) . . ?
C86 C81 P 110.1(15) . . ?
C82 C81 P 112.5(12) . . ?
C86 C81 H81 107.7 . . ?
C82 C81 H81 107.7 . . ?
P C81 H81 107.7 . . ?
C81 C82 C83 110.9(16) . . ?
C81 C82 H82A 109.5 . . ?
C83 C82 H82A 109.5 . . ?
C81 C82 H82B 109.5 . . ?
C83 C82 H82B 109.5 . . ?
H82A C82 H82B 108.1 . . ?
C84 C83 C82 111.1(19) . . ?
C84 C83 H83A 109.4 . . ?
C82 C83 H83A 109.4 . . ?
C84 C83 H83B 109.4 . . ?
C82 C83 H83B 109.4 . . ?
H83A C83 H83B 108.0 . . ?
C83 C84 C85 111(2) . . ?
C83 C84 H84A 109.4 . . ?
C85 C84 H84A 109.4 . . ?
C83 C84 H84B 109.4 . . ?
C85 C84 H84B 109.4 . . ?
H84A C84 H84B 108.0 . . ?
C84 C85 C86 110.5(19) . . ?
C84 C85 H85A 109.6 . . ?
C86 C85 H85A 109.6 . . ?
C84 C85 H85B 109.6 . . ?
C86 C85 H85B 109.6 . . ?
H85A C85 H85B 108.1 . . ?
C81 C86 C85 109.9(18) . . ?
C81 C86 H86A 109.7 . . ?
C85 C86 H86A 109.7 . . ?
C81 C86 H86B 109.7 . . ?
C85 C86 H86B 109.7 . . ?
H86A C86 H86B 108.2 . . ?
C92 C91 C96 110.3(19) . . ?
C92 C91 P 111.2(13) . . ?
C96 C91 P 111.6(15) . . ?
C92 C91 H91 107.9 . . ?
C96 C91 H91 107.9 . . ?
P C91 H91 107.9 . . ?
C93 C92 C91 110.3(17) . . ?
C93 C92 H92A 109.6 . . ?
C91 C92 H92A 109.6 . . ?
C93 C92 H92B 109.6 . . ?
C91 C92 H92B 109.6 . . ?
H92A C92 H92B 108.1 . . ?
C92 C93 C94 109(2) . . ?
C92 C93 H93A 109.9 . . ?
C94 C93 H93A 109.9 . . ?
C92 C93 H93B 109.9 . . ?
C94 C93 H93B 109.9 . . ?
H93A C93 H93B 108.3 . . ?
C93 C94 C95 110(2) . . ?
C93 C94 H94A 109.6 . . ?
C95 C94 H94A 109.6 . . ?
C93 C94 H94B 109.6 . . ?
C95 C94 H94B 109.6 . . ?
H94A C94 H94B 108.1 . . ?
C94 C95 C96 110.5(19) . . ?
C94 C95 H95A 109.5 . . ?
C96 C95 H95A 109.5 . . ?
C94 C95 H95B 109.5 . . ?
C96 C95 H95B 109.5 . . ?
H95A C95 H95B 108.1 . . ?
C91 C96 C95 109(2) . . ?
C91 C96 H96A 109.8 . . ?
C95 C96 H96A 109.8 . . ?
C91 C96 H96B 109.8 . . ?
C95 C96 H96B 109.8 . . ?
H96A C96 H96B 108.3 . . ?

loop_
_geom_bond_atom_site_label_1
_geom_bond_atom_site_label_2
_geom_bond_distance
_geom_bond_site_symmetry_2
_geom_bond_publ_flag
Pt C2 2.08(2) . ?
Pt C5 2.234(18) . ?
Pt C4 2.25(2) . ?
Pt P 2.286(5) . ?
Pt I 2.6913(17) . ?
C2 C3 1.45(3) . ?
C2 C21 1.50(3) . ?
C2 C6 1.51(3) . ?
C21 H21A 0.9700 . ?
C21 H21B 0.9700 . ?
C21 H21C 0.9700 . ?
C3 C31 1.45(4) . ?
C3 O1 1.51(3) . ?
C3 C4 1.55(3) . ?
C31 H31A 0.9700 . ?
C31 H31B 0.9700 . ?
C31 H31C 0.9700 . ?
C4 C5 1.41(3) . ?
C4 C41 1.49(3) . ?
C41 H41A 0.9700 . ?
C41 H41B 0.9700 . ?
C41 H41C 0.9700 . ?
C5 C6 1.46(3) . ?
C5 C51 1.53(3) . ?
C51 H51A 0.9700 . ?
C51 H51B 0.9700 . ?
C51 H51C 0.9700 . ?
C6 O2 1.47(2) . ?
C6 C61 1.51(3) . ?
C61 H61A 0.9700 . ?
C61 H61B 0.9700 . ?
C61 H61C 0.9700 . ?
O1 O2 1.52(3) . ?
P C81 1.814(19) . ?
P C71 1.847(10) . ?
P C91 1.88(2) . ?
C71 C72 1.3900 . ?
C71 C76 1.3900 . ?
C72 C73 1.3900 . ?
C72 H72 0.9400 . ?
C73 C74 1.3900 . ?
C73 H73 0.9400 . ?
C74 C75 1.3900 . ?
C74 H74 0.9400 . ?
C75 C76 1.3900 . ?
C75 H75 0.9400 . ?
C76 H76 0.9400 . ?
C81 C86 1.54(3) . ?
C81 C82 1.54(3) . ?
C81 H81 0.9900 . ?
C82 C83 1.56(3) . ?
C82 H82A 0.9800 . ?
C82 H82B 0.9800 . ?
C83 C84 1.50(4) . ?
C83 H83A 0.9800 . ?
C83 H83B 0.9800 . ?
C84 C85 1.54(3) . ?
C84 H84A 0.9800 . ?
C84 H84B 0.9800 . ?
C85 C86 1.57(3) . ?
C85 H85A 0.9800 . ?
C85 H85B 0.9800 . ?
C86 H86A 0.9800 . ?
C86 H86B 0.9800 . ?
C91 C92 1.52(3) . ?
C91 C96 1.53(3) . ?
C91 H91 0.9900 . ?
C92 C93 1.50(3) . ?
C92 H92A 0.9800 . ?
C92 H92B 0.9800 . ?
C93 C94 1.51(4) . ?
C93 H93A 0.9800 . ?
C93 H93B 0.9800 . ?
C94 C95 1.54(4) . ?
C94 H94A 0.9800 . ?
C94 H94B 0.9800 . ?
C95 C96 1.55(3) . ?
C95 H95A 0.9800 . ?
C95 H95B 0.9800 . ?
C96 H96A 0.9800 . ?
C96 H96B 0.9800 . ?

loop_
_geom_torsion_atom_site_label_1
_geom_torsion_atom_site_label_2
_geom_torsion_atom_site_label_3
_geom_torsion_atom_site_label_4
_geom_torsion
_geom_torsion_site_symmetry_1
_geom_torsion_site_symmetry_2
_geom_torsion_site_symmetry_3
_geom_torsion_site_symmetry_4
_geom_torsion_publ_flag
C5 Pt C2 C3 70.1(14) . . . . ?
C4 Pt C2 C3 28.4(14) . . . . ?
P Pt C2 C3 -130.8(13) . . . . ?
I Pt C2 C3 47(3) . . . . ?
C5 Pt C2 C21 -155(3) . . . . ?
C4 Pt C2 C21 163(3) . . . . ?
P Pt C2 C21 4(2) . . . . ?
I Pt C2 C21 -177.7(11) . . . . ?
C5 Pt C2 C6 -26.2(12) . . . . ?
C4 Pt C2 C6 -67.9(14) . . . . ?
P Pt C2 C6 132.9(12) . . . . ?
I Pt C2 C6 -49(3) . . . . ?
C21 C2 C3 C31 -47(3) . . . . ?
C6 C2 C3 C31 -172(2) . . . . ?
Pt C2 C3 C31 93(2) . . . . ?
C21 C2 C3 O1 75(3) . . . . ?
C6 C2 C3 O1 -50(2) . . . . ?
Pt C2 C3 O1 -145.0(16) . . . . ?
C21 C2 C3 C4 -178(2) . . . . ?
C6 C2 C3 C4 57.4(18) . . . . ?
Pt C2 C3 C4 -38.0(16) . . . . ?
C31 C3 C4 C5 -173.0(19) . . . . ?
C2 C3 C4 C5 -35(2) . . . . ?
O1 C3 C4 C5 71.1(19) . . . . ?
C31 C3 C4 C41 19(3) . . . . ?
C2 C3 C4 C41 157(2) . . . . ?
O1 C3 C4 C41 -97(2) . . . . ?
C31 C3 C4 Pt -103.3(19) . . . . ?
C2 C3 C4 Pt 34.6(16) . . . . ?
O1 C3 C4 Pt 140.9(14) . . . . ?
C2 Pt C4 C5 79.0(15) . . . . ?
P Pt C4 C5 140.7(14) . . . . ?
I Pt C4 C5 -94.0(12) . . . . ?
C2 Pt C4 C41 -151(2) . . . . ?
C5 Pt C4 C41 130(2) . . . . ?
P Pt C4 C41 -89(2) . . . . ?
I Pt C4 C41 36.0(19) . . . . ?
C2 Pt C4 C3 -26.4(14) . . . . ?
C5 Pt C4 C3 -105.4(19) . . . . ?
P Pt C4 C3 35(2) . . . . ?
I Pt C4 C3 160.6(13) . . . . ?
C41 C4 C5 C6 163(2) . . . . ?
C3 C4 C5 C6 -3(2) . . . . ?
Pt C4 C5 C6 -84.7(14) . . . . ?
C41 C4 C5 C51 4(4) . . . . ?
C3 C4 C5 C51 -161(2) . . . . ?
Pt C4 C5 C51 117(2) . . . . ?
C41 C4 C5 Pt -112(3) . . . . ?
C3 C4 C5 Pt 82.0(13) . . . . ?
C2 Pt C5 C4 -80.7(13) . . . . ?
P Pt C5 C4 -141.5(12) . . . . ?
I Pt C5 C4 90.9(12) . . . . ?
C2 Pt C5 C6 27.1(13) . . . . ?
C4 Pt C5 C6 107.8(18) . . . . ?
P Pt C5 C6 -34(2) . . . . ?
I Pt C5 C6 -161.3(12) . . . . ?
C2 Pt C5 C51 162(2) . . . . ?
C4 Pt C5 C51 -117(2) . . . . ?
P Pt C5 C51 102(2) . . . . ?
I Pt C5 C51 -25.9(18) . . . . ?
C4 C5 C6 O2 -71(2) . . . . ?
C51 C5 C6 O2 86(3) . . . . ?
Pt C5 C6 O2 -142.4(15) . . . . ?
C4 C5 C6 C2 37.8(19) . . . . ?
C51 C5 C6 C2 -165(2) . . . . ?
Pt C5 C6 C2 -33.8(14) . . . . ?
C4 C5 C6 C61 170.0(19) . . . . ?
C51 C5 C6 C61 -33(3) . . . . ?
Pt C5 C6 C61 98.4(18) . . . . ?
C3 C2 C6 C5 -59.9(18) . . . . ?
C21 C2 C6 C5 173.0(19) . . . . ?
Pt C2 C6 C5 36.8(15) . . . . ?
C3 C2 C6 O2 50.7(19) . . . . ?
C21 C2 C6 O2 -76(2) . . . . ?
Pt C2 C6 O2 147.3(14) . . . . ?
C3 C2 C6 C61 171(2) . . . . ?
C21 C2 C6 C61 44(3) . . . . ?
Pt C2 C6 C61 -92(2) . . . . ?
C31 C3 O1 O2 168.7(19) . . . . ?
C2 C3 O1 O2 33(2) . . . . ?
C4 C3 O1 O2 -68(2) . . . . ?
C5 C6 O2 O1 71(2) . . . . ?
C2 C6 O2 O1 -31(2) . . . . ?
C61 C6 O2 O1 -162.3(17) . . . . ?
C3 O1 O2 C6 0(2) . . . . ?
C2 Pt P C81 -86.9(10) . . . . ?
C5 Pt P C81 -34.1(15) . . . . ?
C4 Pt P C81 -140.9(16) . . . . ?
I Pt P C81 93.8(7) . . . . ?
C2 Pt P C71 35.6(9) . . . . ?
C5 Pt P C71 88.4(14) . . . . ?
C4 Pt P C71 -18.4(17) . . . . ?
I Pt P C71 -143.8(5) . . . . ?
C2 Pt P C91 153.9(10) . . . . ?
C5 Pt P C91 -153.2(15) . . . . ?
C4 Pt P C91 100.0(17) . . . . ?
I Pt P C91 -25.4(7) . . . . ?
C81 P C71 C72 -17.9(11) . . . . ?
C91 P C71 C72 92.0(10) . . . . ?
Pt P C71 C72 -143.1(7) . . . . ?
C81 P C71 C76 164.7(9) . . . . ?
C91 P C71 C76 -85.4(9) . . . . ?
Pt P C71 C76 39.5(8) . . . . ?
C76 C71 C72 C73 0.0 . . . . ?
P C71 C72 C73 -177.3(11) . . . . ?
C71 C72 C73 C74 0.0 . . . . ?
C72 C73 C74 C75 0.0 . . . . ?
C73 C74 C75 C76 0.0 . . . . ?
C74 C75 C76 C71 0.0 . . . . ?
C72 C71 C76 C75 0.0 . . . . ?
P C71 C76 C75 177.5(10) . . . . ?
C71 P C81 C86 173.2(14) . . . . ?
C91 P C81 C86 64.7(16) . . . . ?
Pt P C81 C86 -60.0(15) . . . . ?
C71 P C81 C82 -62.7(16) . . . . ?
C91 P C81 C82 -171.1(15) . . . . ?
Pt P C81 C82 64.2(16) . . . . ?
C86 C81 C82 C83 -56(2) . . . . ?
P C81 C82 C83 -179.6(16) . . . . ?
C81 C82 C83 C84 56(3) . . . . ?
C82 C83 C84 C85 -57(3) . . . . ?
C83 C84 C85 C86 58(3) . . . . ?
C82 C81 C86 C85 57(2) . . . . ?
P C81 C86 C85 -178.3(15) . . . . ?
C84 C85 C86 C81 -57(2) . . . . ?
C81 P C91 C92 175.0(16) . . . . ?
C71 P C91 C92 63.4(17) . . . . ?
Pt P C91 C92 -61.7(17) . . . . ?
C81 P C91 C96 51.5(17) . . . . ?
C71 P C91 C96 -60.1(15) . . . . ?
Pt P C91 C96 174.7(13) . . . . ?
C96 C91 C92 C93 -61(3) . . . . ?
P C91 C92 C93 174.6(18) . . . . ?
C91 C92 C93 C94 62(3) . . . . ?
C92 C93 C94 C95 -60(3) . . . . ?
C93 C94 C95 C96 57(3) . . . . ?
C92 C91 C96 C95 57(2) . . . . ?
P C91 C96 C95 -178.6(16) . . . . ?
C94 C95 C96 C91 -56(3) . . . . ?
